data_1568656
loop_
_publ_author_name
'Schulz, Finn'
'Lutz, Bettina'
'R&#xfc;ck, Daniel'
'Batman, Derman'
'Frey, Wolfgang'
'Laschat, Sabine'

_publ_section_title
;
 Tailoring liquid crystalline self-assembly and de Vries behavior of
 azulenes <i>via</i> lateral and core substitution.
;
_journal_issue 13
_journal_name_full 'Soft matter'
_journal_page_first 2397
_journal_page_last 2406
_journal_paper_doi 10.1039/d3sm00205e
_journal_volume 19
_journal_year 2023
_chemical_formula_moiety 'C41 H59 N O S'
_chemical_formula_sum 'C41 H59 N O S'
_chemical_formula_weight 613.95
_chemical_name_systematic 'compound 12O-AzCN-PhS12'
_space_group_crystal_system monoclinic
_space_group_IT_number 15
_space_group_name_Hall '-C 2yc'
_space_group_name_H-M_alt 'C 1 2/c 1'
_atom_sites_solution_hydrogens geom
_atom_sites_solution_primary direct
_atom_sites_solution_secondary difmap
_audit_creation_method SHELXL-2014/7
_audit_update_record
;
2023-02-15 deposited with the CCDC.	2023-03-12 downloaded from the CCDC.
;
_cell_angle_alpha 90
_cell_angle_beta 107.341(4)
_cell_angle_gamma 90
_cell_formula_units_Z 8
_cell_length_a 63.421(5)
_cell_length_b 5.4344(4)
_cell_length_c 22.0542(15)
_cell_measurement_reflns_used 4941
_cell_measurement_temperature 140(2)
_cell_measurement_theta_max 65.557
_cell_measurement_theta_min 2.920
_cell_volume 7255.6(9)
_computing_cell_refinement 'Bruker APEXII Software Suite, 2008'
_computing_data_collection 'Bruker APEXII Software Suite, 2008'
_computing_data_reduction 'Bruker APEXII Software Suite, 2008'
_computing_molecular_graphics 'SHELXTL-plus, XP (Sheldrick, 2001)'
_computing_structure_refinement 'SHELXL-2014/7 (Sheldrick, 2014)'
_computing_structure_solution 'SHELXS-2014/7 (Sheldrick, 2014)'
_diffrn_ambient_temperature 140(2)
_diffrn_measured_fraction_theta_full 0.969
_diffrn_measured_fraction_theta_max 0.969
_diffrn_measurement_device_type 'Bruker Kappa APEXII Duo'
_diffrn_measurement_method 'Omega + Phi Scans'
_diffrn_radiation_type CuK\a
_diffrn_radiation_wavelength 1.54178
_diffrn_reflns_av_R_equivalents 0.0532
_diffrn_reflns_av_unetI/netI 0.0441
_diffrn_reflns_Laue_measured_fraction_full 0.969
_diffrn_reflns_Laue_measured_fraction_max 0.969
_diffrn_reflns_limit_h_max 74
_diffrn_reflns_limit_h_min -72
_diffrn_reflns_limit_k_max 6
_diffrn_reflns_limit_k_min -6
_diffrn_reflns_limit_l_max 25
_diffrn_reflns_limit_l_min -18
_diffrn_reflns_number 31585
_diffrn_reflns_point_group_measured_fraction_full 0.969
_diffrn_reflns_point_group_measured_fraction_max 0.969
_diffrn_reflns_theta_full 65.557
_diffrn_reflns_theta_max 65.557
_diffrn_reflns_theta_min 2.920
_diffrn_source I\mS
_exptl_absorpt_coefficient_mu 1.011
_exptl_absorpt_correction_T_max 0.7528
_exptl_absorpt_correction_T_min 0.5264
_exptl_absorpt_correction_type multi-scan
_exptl_absorpt_process_details 'Blessing, 1995'
_exptl_crystal_colour red-orange
_exptl_crystal_density_diffrn 1.124
_exptl_crystal_description prism
_exptl_crystal_F_000 2688
_exptl_crystal_size_max 0.353
_exptl_crystal_size_mid 0.104
_exptl_crystal_size_min 0.066
_refine_diff_density_max 0.200
_refine_diff_density_min -0.256
_refine_diff_density_rms 0.038
_refine_ls_extinction_method none
_refine_ls_goodness_of_fit_ref 1.035
_refine_ls_hydrogen_treatment constr
_refine_ls_matrix_type full
_refine_ls_number_parameters 399
_refine_ls_number_reflns 6083
_refine_ls_number_restraints 0
_refine_ls_restrained_S_all 1.035
_refine_ls_R_factor_all 0.0594
_refine_ls_R_factor_gt 0.0465
_refine_ls_shift/su_max 0.001
_refine_ls_shift/su_mean 0.000
_refine_ls_structure_factor_coef Fsqd
_refine_ls_weighting_details 'w=1/[\s^2^(Fo^2^)+(0.0539P)^2^+4.4321P] where P=(Fo^2^+2Fc^2^)/3'
_refine_ls_weighting_scheme calc
_refine_ls_wR_factor_gt 0.1177
_refine_ls_wR_factor_ref 0.1234
_reflns_Friedel_coverage 0.000
_reflns_number_gt 4941
_reflns_number_total 6083
_reflns_threshold_expression 'I > 2\s(I)'
_cod_data_source_file d3sm00205e2.cif
_cod_data_source_block s2841lc
_cod_depositor_comments 'Adding full bibliography for 1568655--1568657.cif.'
_cod_original_sg_symbol_H-M 'C 2/c'
_cod_database_code 1568656
_shelx_shelxl_version_number 2014/7
_shelx_space_group_comment
;
The symmetry employed for this shelxl refinement is uniquely defined
by the following loop, which should always be used as a source of
symmetry information in preference to the above space-group names.
They are only intended as comments.
;
_shelx_estimated_absorpt_t_min 0.717
_shelx_estimated_absorpt_t_max 0.936

loop_
_space_group_symop_operation_xyz
'x, y, z'
'-x, y, -z+1/2'
'x+1/2, y+1/2, z'
'-x+1/2, y+1/2, -z+1/2'
'-x, -y, -z'
'x, -y, z-1/2'
'-x+1/2, -y+1/2, -z'
'x+1/2, -y+1/2, z-1/2'

loop_
_atom_site_label
_atom_site_type_symbol
_atom_site_fract_x
_atom_site_fract_y
_atom_site_fract_z
_atom_site_U_iso_or_equiv
_atom_site_adp_type
_atom_site_occupancy
_atom_site_site_symmetry_order
_atom_site_calc_flag
_atom_site_refinement_flags_posn
_atom_site_refinement_flags_adp
_atom_site_refinement_flags_occupancy
_atom_site_disorder_assembly
_atom_site_disorder_group
S1 S 0.14950(2) 0.80507(9) 0.24939(2) 0.03737(15) Uani 1 1 d . . . . .
O1 O 0.31892(2) 0.8398(2) 0.05679(5) 0.0352(3) Uani 1 1 d . . . . .
N1 N 0.21195(3) 0.2948(3) 0.05236(8) 0.0432(4) Uani 1 1 d . . . . .
C1 C 0.30038(3) 0.8210(3) 0.07564(8) 0.0316(4) Uani 1 1 d . . . . .
C2 C 0.28509(3) 0.6341(3) 0.05208(8) 0.0335(4) Uani 1 1 d . . . . .
H2 H 0.2885 0.5244 0.0229 0.040 Uiso 1 1 calc R U . . .
C3 C 0.26554(3) 0.5876(3) 0.06566(8) 0.0333(4) Uani 1 1 d . . . . .
H3 H 0.2573 0.4518 0.0435 0.040 Uiso 1 1 calc R U . . .
C4 C 0.25593(3) 0.7077(3) 0.10653(8) 0.0304(4) Uani 1 1 d . . . . .
C5 C 0.26438(3) 0.9205(3) 0.14641(8) 0.0314(4) Uani 1 1 d . . . . .
C6 C 0.28398(3) 1.0469(3) 0.15044(8) 0.0346(4) Uani 1 1 d . . . . .
H6 H 0.2869 1.1833 0.1787 0.042 Uiso 1 1 calc R U . . .
C7 C 0.29968(3) 1.0049(3) 0.12002(8) 0.0346(4) Uani 1 1 d . . . . .
H7 H 0.3118 1.1160 0.1304 0.041 Uiso 1 1 calc R U . . .
C8 C 0.23557(3) 0.6456(3) 0.11611(8) 0.0310(4) Uani 1 1 d . . . . .
C9 C 0.23111(3) 0.8114(3) 0.16072(8) 0.0305(4) Uani 1 1 d . . . . .
C10 C 0.24902(3) 0.9769(3) 0.17853(8) 0.0324(4) Uani 1 1 d . . . . .
H10 H 0.2505 1.1078 0.2081 0.039 Uiso 1 1 calc R U . . .
C11 C 0.21144(3) 0.8158(3) 0.18275(8) 0.0302(4) Uani 1 1 d . . . . .
C12 C 0.19574(3) 0.6267(3) 0.16833(8) 0.0349(4) Uani 1 1 d . . . . .
H12 H 0.1979 0.4912 0.1436 0.042 Uiso 1 1 calc R U . . .
C13 C 0.17726(3) 0.6321(3) 0.18916(8) 0.0352(4) Uani 1 1 d . . . . .
H13 H 0.1669 0.5011 0.1782 0.042 Uiso 1 1 calc R U . . .
C14 C 0.17353(3) 0.8264(3) 0.22601(8) 0.0315(4) Uani 1 1 d . . . . .
C15 C 0.18899(3) 1.0166(3) 0.24090(8) 0.0329(4) Uani 1 1 d . . . . .
H15 H 0.1868 1.1517 0.2657 0.039 Uiso 1 1 calc R U . . .
C16 C 0.20752(3) 1.0101(3) 0.21973(8) 0.0326(4) Uani 1 1 d . . . . .
H16 H 0.2179 1.1414 0.2307 0.039 Uiso 1 1 calc R U . . .
C17 C 0.22216(3) 0.4509(3) 0.08182(8) 0.0327(4) Uani 1 1 d . . . . .
C18 C 0.32205(3) 0.6613(3) 0.01140(8) 0.0346(4) Uani 1 1 d . . . . .
H18A H 0.3093 0.6661 -0.0276 0.041 Uiso 1 1 calc R U . . .
H18B H 0.3230 0.4938 0.0297 0.041 Uiso 1 1 calc R U . . .
C19 C 0.34301(3) 0.7195(3) -0.00472(8) 0.0351(4) Uani 1 1 d . . . . .
H19A H 0.3554 0.7382 0.0348 0.042 Uiso 1 1 calc R U . . .
H19B H 0.3413 0.8763 -0.0286 0.042 Uiso 1 1 calc R U . . .
C20 C 0.34804(3) 0.5117(3) -0.04488(8) 0.0347(4) Uani 1 1 d . . . . .
H20A H 0.3492 0.3556 -0.0210 0.042 Uiso 1 1 calc R U . . .
H20B H 0.3355 0.4954 -0.0841 0.042 Uiso 1 1 calc R U . . .
C21 C 0.36911(3) 0.5489(4) -0.06320(9) 0.0365(4) Uani 1 1 d . . . . .
H21A H 0.3816 0.5729 -0.0242 0.044 Uiso 1 1 calc R U . . .
H21B H 0.3677 0.7002 -0.0891 0.044 Uiso 1 1 calc R U . . .
C22 C 0.37425(3) 0.3332(3) -0.10042(9) 0.0353(4) Uani 1 1 d . . . . .
H22A H 0.3751 0.1815 -0.0749 0.042 Uiso 1 1 calc R U . . .
H22B H 0.3619 0.3128 -0.1399 0.042 Uiso 1 1 calc R U . . .
C23 C 0.39557(3) 0.3607(3) -0.11780(9) 0.0366(4) Uani 1 1 d . . . . .
H23A H 0.4080 0.3787 -0.0783 0.044 Uiso 1 1 calc R U . . .
H23B H 0.3948 0.5137 -0.1428 0.044 Uiso 1 1 calc R U . . .
C24 C 0.40050(3) 0.1464(4) -0.15584(9) 0.0368(4) Uani 1 1 d . . . . .
H24A H 0.4020 -0.0055 -0.1301 0.044 Uiso 1 1 calc R U . . .
H24B H 0.3878 0.1235 -0.1945 0.044 Uiso 1 1 calc R U . . .
C25 C 0.42132(3) 0.1823(4) -0.17530(9) 0.0398(5) Uani 1 1 d . . . . .
H25A H 0.4341 0.1963 -0.1365 0.048 Uiso 1 1 calc R U . . .
H25B H 0.4201 0.3394 -0.1988 0.048 Uiso 1 1 calc R U . . .
C26 C 0.42589(3) -0.0229(4) -0.21635(10) 0.0496(5) Uani 1 1 d . . . . .
H26A H 0.4132 -0.0355 -0.2555 0.059 Uiso 1 1 calc R U . . .
H26B H 0.4269 -0.1804 -0.1931 0.059 Uiso 1 1 calc R U . . .
C27 C 0.44696(4) 0.0121(5) -0.23510(10) 0.0542(6) Uani 1 1 d . . . . .
H27A H 0.4595 0.0329 -0.1960 0.065 Uiso 1 1 calc R U . . .
H27B H 0.4497 -0.1393 -0.2566 0.065 Uiso 1 1 calc R U . . .
C28 C 0.44651(4) 0.2286(5) -0.27819(10) 0.0559(6) Uani 1 1 d . . . . .
H28A H 0.4445 0.3810 -0.2559 0.067 Uiso 1 1 calc R U . . .
H28B H 0.4336 0.2121 -0.3164 0.067 Uiso 1 1 calc R U . . .
C29 C 0.46715(4) 0.2544(6) -0.29903(13) 0.0855(9) Uani 1 1 d . . . . .
H29A H 0.4799 0.2883 -0.2619 0.128 Uiso 1 1 calc R U . . .
H29B H 0.4652 0.3903 -0.3294 0.128 Uiso 1 1 calc R U . . .
H29C H 0.4697 0.1012 -0.3192 0.128 Uiso 1 1 calc R U . . .
C30 C 0.15117(3) 1.0623(4) 0.30270(9) 0.0382(4) Uani 1 1 d . . . . .
H30A H 0.1642 1.0432 0.3407 0.046 Uiso 1 1 calc R U . . .
H30B H 0.1528 1.2177 0.2811 0.046 Uiso 1 1 calc R U . . .
C31 C 0.13015(3) 1.0701(4) 0.32243(9) 0.0407(5) Uani 1 1 d . . . . .
H31A H 0.1174 1.0883 0.2838 0.049 Uiso 1 1 calc R U . . .
H31B H 0.1306 1.2181 0.3490 0.049 Uiso 1 1 calc R U . . .
C32 C 0.12626(3) 0.8455(4) 0.35918(9) 0.0371(4) Uani 1 1 d . . . . .
H32A H 0.1253 0.6969 0.3326 0.045 Uiso 1 1 calc R U . . .
H32B H 0.1390 0.8249 0.3978 0.045 Uiso 1 1 calc R U . . .
C33 C 0.10523(3) 0.8674(4) 0.37836(9) 0.0382(4) Uani 1 1 d . . . . .
H33A H 0.0926 0.8902 0.3396 0.046 Uiso 1 1 calc R U . . .
H33B H 0.1063 1.0163 0.4049 0.046 Uiso 1 1 calc R U . . .
C34 C 0.10056(3) 0.6466(4) 0.41485(9) 0.0385(4) Uani 1 1 d . . . . .
H34A H 0.1130 0.6256 0.4542 0.046 Uiso 1 1 calc R U . . .
H34B H 0.0998 0.4968 0.3887 0.046 Uiso 1 1 calc R U . . .
C35 C 0.07915(3) 0.6707(4) 0.43241(9) 0.0391(4) Uani 1 1 d . . . . .
H35A H 0.0667 0.6918 0.3930 0.047 Uiso 1 1 calc R U . . .
H35B H 0.0800 0.8209 0.4584 0.047 Uiso 1 1 calc R U . . .
C36 C 0.07424(3) 0.4510(4) 0.46907(9) 0.0396(5) Uani 1 1 d . . . . .
H36A H 0.0730 0.3015 0.4426 0.048 Uiso 1 1 calc R U . . .
H36B H 0.0868 0.4271 0.5079 0.048 Uiso 1 1 calc R U . . .
C37 C 0.05320(3) 0.4786(4) 0.48804(9) 0.0406(5) Uani 1 1 d . . . . .
H37A H 0.0405 0.4964 0.4491 0.049 Uiso 1 1 calc R U . . .
H37B H 0.0542 0.6314 0.5132 0.049 Uiso 1 1 calc R U . . .
C38 C 0.04869(3) 0.2636(4) 0.52665(9) 0.0416(5) Uani 1 1 d . . . . .
H38A H 0.0475 0.1111 0.5013 0.050 Uiso 1 1 calc R U . . .
H38B H 0.0614 0.2446 0.5653 0.050 Uiso 1 1 calc R U . . .
C39 C 0.02781(3) 0.2916(4) 0.54634(9) 0.0421(5) Uani 1 1 d . . . . .
H39A H 0.0288 0.4460 0.5708 0.050 Uiso 1 1 calc R U . . .
H39B H 0.0150 0.3064 0.5077 0.050 Uiso 1 1 calc R U . . .
C40 C 0.02371(3) 0.0792(4) 0.58616(10) 0.0509(5) Uani 1 1 d . . . . .
H40A H 0.0227 -0.0751 0.5616 0.061 Uiso 1 1 calc R U . . .
H40B H 0.0365 0.0643 0.6248 0.061 Uiso 1 1 calc R U . . .
C41 C 0.00290(4) 0.1069(5) 0.60600(12) 0.0635(7) Uani 1 1 d . . . . .
H41A H 0.0040 0.2549 0.6322 0.095 Uiso 1 1 calc R U . . .
H41B H 0.0011 -0.0377 0.6306 0.095 Uiso 1 1 calc R U . . .
H41C H -0.0099 0.1214 0.5681 0.095 Uiso 1 1 calc R U . . .

loop_
_atom_site_aniso_label
_atom_site_aniso_U_11
_atom_site_aniso_U_22
_atom_site_aniso_U_33
_atom_site_aniso_U_23
_atom_site_aniso_U_13
_atom_site_aniso_U_12
S1 0.0359(3) 0.0388(3) 0.0398(3) -0.0036(2) 0.0149(2) -0.0031(2)
O1 0.0322(7) 0.0367(7) 0.0391(7) -0.0068(6) 0.0145(5) -0.0021(5)
N1 0.0442(10) 0.0399(10) 0.0474(9) -0.0126(8) 0.0168(8) -0.0058(8)
C1 0.0293(9) 0.0319(10) 0.0334(9) 0.0017(8) 0.0089(7) 0.0016(8)
C2 0.0360(10) 0.0307(10) 0.0342(9) -0.0050(8) 0.0110(8) 0.0009(8)
C3 0.0361(10) 0.0269(10) 0.0359(9) -0.0039(8) 0.0096(8) -0.0023(8)
C4 0.0324(9) 0.0275(9) 0.0298(8) 0.0015(7) 0.0069(7) 0.0014(8)
C5 0.0339(10) 0.0279(9) 0.0314(9) 0.0011(7) 0.0084(7) 0.0025(8)
C6 0.0375(10) 0.0301(10) 0.0350(9) -0.0047(8) 0.0089(8) -0.0002(8)
C7 0.0340(10) 0.0304(10) 0.0381(10) -0.0022(8) 0.0090(8) -0.0032(8)
C8 0.0341(10) 0.0258(9) 0.0319(9) -0.0018(7) 0.0082(7) 0.0006(8)
C9 0.0329(9) 0.0275(9) 0.0293(9) 0.0027(7) 0.0066(7) 0.0024(8)
C10 0.0363(10) 0.0282(10) 0.0327(9) -0.0026(7) 0.0101(8) 0.0012(8)
C11 0.0330(9) 0.0275(9) 0.0292(9) 0.0027(7) 0.0078(7) 0.0022(8)
C12 0.0393(11) 0.0295(10) 0.0367(9) -0.0047(8) 0.0124(8) -0.0005(8)
C13 0.0373(10) 0.0308(10) 0.0364(9) -0.0029(8) 0.0091(8) -0.0053(8)
C14 0.0326(10) 0.0300(10) 0.0303(9) 0.0032(7) 0.0071(7) 0.0017(8)
C15 0.0402(10) 0.0252(9) 0.0342(9) 0.0004(8) 0.0126(8) 0.0029(8)
C16 0.0343(10) 0.0273(9) 0.0356(9) 0.0005(8) 0.0096(8) -0.0010(8)
C17 0.0342(10) 0.0312(10) 0.0357(9) -0.0002(8) 0.0148(8) 0.0028(8)
C18 0.0366(10) 0.0311(10) 0.0367(9) -0.0044(8) 0.0119(8) 0.0017(8)
C19 0.0342(10) 0.0330(10) 0.0394(10) -0.0024(8) 0.0132(8) -0.0010(8)
C20 0.0340(10) 0.0327(10) 0.0387(10) -0.0014(8) 0.0127(8) -0.0016(8)
C21 0.0345(10) 0.0359(11) 0.0410(10) -0.0008(8) 0.0142(8) -0.0012(8)
C22 0.0354(10) 0.0330(10) 0.0391(10) 0.0016(8) 0.0135(8) -0.0014(8)
C23 0.0333(10) 0.0367(11) 0.0404(10) -0.0010(8) 0.0121(8) -0.0017(8)
C24 0.0362(10) 0.0374(11) 0.0385(10) 0.0001(8) 0.0135(8) -0.0018(8)
C25 0.0355(10) 0.0424(12) 0.0432(10) -0.0018(9) 0.0143(8) -0.0004(9)
C26 0.0548(13) 0.0457(13) 0.0555(12) -0.0003(10) 0.0275(10) 0.0037(10)
C27 0.0511(13) 0.0626(15) 0.0543(13) -0.0010(11) 0.0237(10) 0.0115(11)
C28 0.0468(13) 0.0717(16) 0.0545(13) -0.0022(12) 0.0230(10) -0.0044(12)
C29 0.0595(16) 0.128(3) 0.0800(18) -0.0035(18) 0.0378(14) -0.0138(17)
C30 0.0414(11) 0.0351(11) 0.0417(10) -0.0018(8) 0.0178(8) -0.0010(8)
C31 0.0439(11) 0.0356(11) 0.0469(11) 0.0018(9) 0.0200(9) 0.0032(9)
C32 0.0373(10) 0.0369(11) 0.0394(10) 0.0001(8) 0.0151(8) 0.0005(8)
C33 0.0392(11) 0.0372(11) 0.0405(10) 0.0007(8) 0.0153(8) 0.0016(9)
C34 0.0376(11) 0.0376(11) 0.0422(10) 0.0001(9) 0.0146(8) 0.0002(9)
C35 0.0366(11) 0.0386(11) 0.0442(10) 0.0019(9) 0.0155(8) 0.0020(9)
C36 0.0375(11) 0.0364(11) 0.0478(11) 0.0014(9) 0.0170(9) 0.0020(9)
C37 0.0375(11) 0.0386(11) 0.0481(11) 0.0029(9) 0.0166(9) 0.0030(9)
C38 0.0356(10) 0.0396(11) 0.0520(11) 0.0032(9) 0.0170(9) 0.0008(9)
C39 0.0359(11) 0.0405(12) 0.0519(11) 0.0024(9) 0.0161(9) 0.0011(9)
C40 0.0432(12) 0.0497(13) 0.0639(13) 0.0094(11) 0.0221(10) -0.0014(10)
C41 0.0505(14) 0.0724(17) 0.0763(16) 0.0091(14) 0.0322(12) -0.0049(12)

loop_
_atom_type_symbol
_atom_type_description
_atom_type_scat_dispersion_real
_atom_type_scat_dispersion_imag
_atom_type_scat_source
C C 0.0181 0.0091 'International Tables Vol C Tables 4.2.6.8 and 6.1.1.4'
H H 0.0000 0.0000 'International Tables Vol C Tables 4.2.6.8 and 6.1.1.4'
N N 0.0311 0.0180 'International Tables Vol C Tables 4.2.6.8 and 6.1.1.4'
O O 0.0492 0.0322 'International Tables Vol C Tables 4.2.6.8 and 6.1.1.4'
S S 0.3331 0.5567 'International Tables Vol C Tables 4.2.6.8 and 6.1.1.4'

loop_
_geom_angle_atom_site_label_1
_geom_angle_atom_site_label_2
_geom_angle_atom_site_label_3
_geom_angle
_geom_angle_site_symmetry_1
_geom_angle_site_symmetry_3
_geom_angle_publ_flag
C14 S1 C30 104.60(8) . . ?
C1 O1 C18 117.95(13) . . ?
O1 C1 C2 120.57(15) . . ?
O1 C1 C7 111.54(15) . . ?
C2 C1 C7 127.88(16) . . ?
C3 C2 C1 128.43(16) . . ?
C3 C2 H2 115.8 . . ?
C1 C2 H2 115.8 . . ?
C2 C3 C4 130.44(17) . . ?
C2 C3 H3 114.8 . . ?
C4 C3 H3 114.8 . . ?
C3 C4 C8 125.60(16) . . ?
C3 C4 C5 127.63(16) . . ?
C8 C4 C5 106.76(14) . . ?
C10 C5 C6 126.83(16) . . ?
C10 C5 C4 107.10(15) . . ?
C6 C5 C4 126.06(15) . . ?
C7 C6 C5 130.24(17) . . ?
C7 C6 H6 114.9 . . ?
C5 C6 H6 114.9 . . ?
C6 C7 C1 129.31(17) . . ?
C6 C7 H7 115.3 . . ?
C1 C7 H7 115.3 . . ?
C4 C8 C9 109.36(15) . . ?
C4 C8 C17 121.75(15) . . ?
C9 C8 C17 128.82(16) . . ?
C10 C9 C8 106.67(15) . . ?
C10 C9 C11 126.24(15) . . ?
C8 C9 C11 127.07(16) . . ?
C5 C10 C9 110.11(15) . . ?
C5 C10 H10 124.9 . . ?
C9 C10 H10 124.9 . . ?
C12 C11 C16 116.62(16) . . ?
C12 C11 C9 121.99(15) . . ?
C16 C11 C9 121.39(16) . . ?
C13 C12 C11 121.71(16) . . ?
C13 C12 H12 119.1 . . ?
C11 C12 H12 119.1 . . ?
C12 C13 C14 121.18(17) . . ?
C12 C13 H13 119.4 . . ?
C14 C13 H13 119.4 . . ?
C15 C14 C13 117.95(16) . . ?
C15 C14 S1 126.29(14) . . ?
C13 C14 S1 115.76(13) . . ?
C16 C15 C14 120.53(16) . . ?
C16 C15 H15 119.7 . . ?
C14 C15 H15 119.7 . . ?
C15 C16 C11 122.01(16) . . ?
C15 C16 H16 119.0 . . ?
C11 C16 H16 119.0 . . ?
N1 C17 C8 176.86(19) . . ?
O1 C18 C19 109.52(14) . . ?
O1 C18 H18A 109.8 . . ?
C19 C18 H18A 109.8 . . ?
O1 C18 H18B 109.8 . . ?
C19 C18 H18B 109.8 . . ?
H18A C18 H18B 108.2 . . ?
C18 C19 C20 109.43(15) . . ?
C18 C19 H19A 109.8 . . ?
C20 C19 H19A 109.8 . . ?
C18 C19 H19B 109.8 . . ?
C20 C19 H19B 109.8 . . ?
H19A C19 H19B 108.2 . . ?
C21 C20 C19 114.08(15) . . ?
C21 C20 H20A 108.7 . . ?
C19 C20 H20A 108.7 . . ?
C21 C20 H20B 108.7 . . ?
C19 C20 H20B 108.7 . . ?
H20A C20 H20B 107.6 . . ?
C20 C21 C22 112.81(15) . . ?
C20 C21 H21A 109.0 . . ?
C22 C21 H21A 109.0 . . ?
C20 C21 H21B 109.0 . . ?
C22 C21 H21B 109.0 . . ?
H21A C21 H21B 107.8 . . ?
C23 C22 C21 114.23(15) . . ?
C23 C22 H22A 108.7 . . ?
C21 C22 H22A 108.7 . . ?
C23 C22 H22B 108.7 . . ?
C21 C22 H22B 108.7 . . ?
H22A C22 H22B 107.6 . . ?
C22 C23 C24 114.13(15) . . ?
C22 C23 H23A 108.7 . . ?
C24 C23 H23A 108.7 . . ?
C22 C23 H23B 108.7 . . ?
C24 C23 H23B 108.7 . . ?
H23A C23 H23B 107.6 . . ?
C25 C24 C23 113.39(15) . . ?
C25 C24 H24A 108.9 . . ?
C23 C24 H24A 108.9 . . ?
C25 C24 H24B 108.9 . . ?
C23 C24 H24B 108.9 . . ?
H24A C24 H24B 107.7 . . ?
C24 C25 C26 114.29(16) . . ?
C24 C25 H25A 108.7 . . ?
C26 C25 H25A 108.7 . . ?
C24 C25 H25B 108.7 . . ?
C26 C25 H25B 108.7 . . ?
H25A C25 H25B 107.6 . . ?
C25 C26 C27 114.15(18) . . ?
C25 C26 H26A 108.7 . . ?
C27 C26 H26A 108.7 . . ?
C25 C26 H26B 108.7 . . ?
C27 C26 H26B 108.7 . . ?
H26A C26 H26B 107.6 . . ?
C28 C27 C26 114.52(18) . . ?
C28 C27 H27A 108.6 . . ?
C26 C27 H27A 108.6 . . ?
C28 C27 H27B 108.6 . . ?
C26 C27 H27B 108.6 . . ?
H27A C27 H27B 107.6 . . ?
C27 C28 C29 114.0(2) . . ?
C27 C28 H28A 108.7 . . ?
C29 C28 H28A 108.7 . . ?
C27 C28 H28B 108.7 . . ?
C29 C28 H28B 108.7 . . ?
H28A C28 H28B 107.6 . . ?
C28 C29 H29A 109.5 . . ?
C28 C29 H29B 109.5 . . ?
H29A C29 H29B 109.5 . . ?
C28 C29 H29C 109.5 . . ?
H29A C29 H29C 109.5 . . ?
H29B C29 H29C 109.5 . . ?
C31 C30 S1 108.70(13) . . ?
C31 C30 H30A 110.0 . . ?
S1 C30 H30A 110.0 . . ?
C31 C30 H30B 110.0 . . ?
S1 C30 H30B 110.0 . . ?
H30A C30 H30B 108.3 . . ?
C30 C31 C32 115.11(16) . . ?
C30 C31 H31A 108.5 . . ?
C32 C31 H31A 108.5 . . ?
C30 C31 H31B 108.5 . . ?
C32 C31 H31B 108.5 . . ?
H31A C31 H31B 107.5 . . ?
C33 C32 C31 112.34(15) . . ?
C33 C32 H32A 109.1 . . ?
C31 C32 H32A 109.1 . . ?
C33 C32 H32B 109.1 . . ?
C31 C32 H32B 109.1 . . ?
H32A C32 H32B 107.9 . . ?
C32 C33 C34 114.26(16) . . ?
C32 C33 H33A 108.7 . . ?
C34 C33 H33A 108.7 . . ?
C32 C33 H33B 108.7 . . ?
C34 C33 H33B 108.7 . . ?
H33A C33 H33B 107.6 . . ?
C33 C34 C35 113.25(16) . . ?
C33 C34 H34A 108.9 . . ?
C35 C34 H34A 108.9 . . ?
C33 C34 H34B 108.9 . . ?
C35 C34 H34B 108.9 . . ?
H34A C34 H34B 107.7 . . ?
C34 C35 C36 113.91(16) . . ?
C34 C35 H35A 108.8 . . ?
C36 C35 H35A 108.8 . . ?
C34 C35 H35B 108.8 . . ?
C36 C35 H35B 108.8 . . ?
H35A C35 H35B 107.7 . . ?
C37 C36 C35 113.80(16) . . ?
C37 C36 H36A 108.8 . . ?
C35 C36 H36A 108.8 . . ?
C37 C36 H36B 108.8 . . ?
C35 C36 H36B 108.8 . . ?
H36A C36 H36B 107.7 . . ?
C36 C37 C38 113.89(16) . . ?
C36 C37 H37A 108.8 . . ?
C38 C37 H37A 108.8 . . ?
C36 C37 H37B 108.8 . . ?
C38 C37 H37B 108.8 . . ?
H37A C37 H37B 107.7 . . ?
C39 C38 C37 114.09(16) . . ?
C39 C38 H38A 108.7 . . ?
C37 C38 H38A 108.7 . . ?
C39 C38 H38B 108.7 . . ?
C37 C38 H38B 108.7 . . ?
H38A C38 H38B 107.6 . . ?
C40 C39 C38 113.79(17) . . ?
C40 C39 H39A 108.8 . . ?
C38 C39 H39A 108.8 . . ?
C40 C39 H39B 108.8 . . ?
C38 C39 H39B 108.8 . . ?
H39A C39 H39B 107.7 . . ?
C41 C40 C39 113.91(18) . . ?
C41 C40 H40A 108.8 . . ?
C39 C40 H40A 108.8 . . ?
C41 C40 H40B 108.8 . . ?
C39 C40 H40B 108.8 . . ?
H40A C40 H40B 107.7 . . ?
C40 C41 H41A 109.5 . . ?
C40 C41 H41B 109.5 . . ?
H41A C41 H41B 109.5 . . ?
C40 C41 H41C 109.5 . . ?
H41A C41 H41C 109.5 . . ?
H41B C41 H41C 109.5 . . ?

loop_
_geom_bond_atom_site_label_1
_geom_bond_atom_site_label_2
_geom_bond_distance
_geom_bond_site_symmetry_2
_geom_bond_publ_flag
S1 C14 1.7523(17) . ?
S1 C30 1.8093(19) . ?
O1 C1 1.3630(19) . ?
O1 C18 1.450(2) . ?
N1 C17 1.145(2) . ?
C1 C2 1.393(2) . ?
C1 C7 1.409(2) . ?
C2 C3 1.383(2) . ?
C2 H2 0.9500 . ?
C3 C4 1.392(2) . ?
C3 H3 0.9500 . ?
C4 C8 1.410(2) . ?
C4 C5 1.455(2) . ?
C5 C10 1.398(2) . ?
C5 C6 1.400(2) . ?
C6 C7 1.376(2) . ?
C6 H6 0.9500 . ?
C7 H7 0.9500 . ?
C8 C9 1.423(2) . ?
C8 C17 1.425(3) . ?
C9 C10 1.410(2) . ?
C9 C11 1.468(2) . ?
C10 H10 0.9500 . ?
C11 C12 1.400(2) . ?
C11 C16 1.401(2) . ?
C12 C13 1.381(2) . ?
C12 H12 0.9500 . ?
C13 C14 1.395(2) . ?
C13 H13 0.9500 . ?
C14 C15 1.395(2) . ?
C15 C16 1.388(2) . ?
C15 H15 0.9500 . ?
C16 H16 0.9500 . ?
C18 C19 1.508(2) . ?
C18 H18A 0.9900 . ?
C18 H18B 0.9900 . ?
C19 C20 1.526(2) . ?
C19 H19A 0.9900 . ?
C19 H19B 0.9900 . ?
C20 C21 1.521(2) . ?
C20 H20A 0.9900 . ?
C20 H20B 0.9900 . ?
C21 C22 1.521(2) . ?
C21 H21A 0.9900 . ?
C21 H21B 0.9900 . ?
C22 C23 1.519(2) . ?
C22 H22A 0.9900 . ?
C22 H22B 0.9900 . ?
C23 C24 1.521(3) . ?
C23 H23A 0.9900 . ?
C23 H23B 0.9900 . ?
C24 C25 1.517(2) . ?
C24 H24A 0.9900 . ?
C24 H24B 0.9900 . ?
C25 C26 1.518(3) . ?
C25 H25A 0.9900 . ?
C25 H25B 0.9900 . ?
C26 C27 1.524(3) . ?
C26 H26A 0.9900 . ?
C26 H26B 0.9900 . ?
C27 C28 1.507(3) . ?
C27 H27A 0.9900 . ?
C27 H27B 0.9900 . ?
C28 C29 1.518(3) . ?
C28 H28A 0.9900 . ?
C28 H28B 0.9900 . ?
C29 H29A 0.9800 . ?
C29 H29B 0.9800 . ?
C29 H29C 0.9800 . ?
C30 C31 1.521(2) . ?
C30 H30A 0.9900 . ?
C30 H30B 0.9900 . ?
C31 C32 1.526(3) . ?
C31 H31A 0.9900 . ?
C31 H31B 0.9900 . ?
C32 C33 1.519(2) . ?
C32 H32A 0.9900 . ?
C32 H32B 0.9900 . ?
C33 C34 1.522(3) . ?
C33 H33A 0.9900 . ?
C33 H33B 0.9900 . ?
C34 C35 1.524(2) . ?
C34 H34A 0.9900 . ?
C34 H34B 0.9900 . ?
C35 C36 1.525(3) . ?
C35 H35A 0.9900 . ?
C35 H35B 0.9900 . ?
C36 C37 1.520(2) . ?
C36 H36A 0.9900 . ?
C36 H36B 0.9900 . ?
C37 C38 1.522(3) . ?
C37 H37A 0.9900 . ?
C37 H37B 0.9900 . ?
C38 C39 1.519(2) . ?
C38 H38A 0.9900 . ?
C38 H38B 0.9900 . ?
C39 C40 1.519(3) . ?
C39 H39A 0.9900 . ?
C39 H39B 0.9900 . ?
C40 C41 1.517(3) . ?
C40 H40A 0.9900 . ?
C40 H40B 0.9900 . ?
C41 H41A 0.9800 . ?
C41 H41B 0.9800 . ?
C41 H41C 0.9800 . ?

loop_
_geom_torsion_atom_site_label_1
_geom_torsion_atom_site_label_2
_geom_torsion_atom_site_label_3
_geom_torsion_atom_site_label_4
_geom_torsion
_geom_torsion_site_symmetry_1
_geom_torsion_site_symmetry_2
_geom_torsion_site_symmetry_3
_geom_torsion_site_symmetry_4
_geom_torsion_publ_flag
C18 O1 C1 C2 0.5(2) . . . . ?
C18 O1 C1 C7 179.53(14) . . . . ?
O1 C1 C2 C3 -179.84(17) . . . . ?
C7 C1 C2 C3 1.3(3) . . . . ?
C1 C2 C3 C4 -1.3(3) . . . . ?
C2 C3 C4 C8 179.11(18) . . . . ?
C2 C3 C4 C5 0.3(3) . . . . ?
C3 C4 C5 C10 179.43(17) . . . . ?
C8 C4 C5 C10 0.42(19) . . . . ?
C3 C4 C5 C6 0.7(3) . . . . ?
C8 C4 C5 C6 -178.32(17) . . . . ?
C10 C5 C6 C7 -179.12(18) . . . . ?
C4 C5 C6 C7 -0.6(3) . . . . ?
C5 C6 C7 C1 0.2(3) . . . . ?
O1 C1 C7 C6 -179.42(17) . . . . ?
C2 C1 C7 C6 -0.4(3) . . . . ?
C3 C4 C8 C9 -179.30(16) . . . . ?
C5 C4 C8 C9 -0.27(19) . . . . ?
C3 C4 C8 C17 -2.1(3) . . . . ?
C5 C4 C8 C17 176.96(16) . . . . ?
C4 C8 C9 C10 0.01(19) . . . . ?
C17 C8 C9 C10 -176.97(17) . . . . ?
C4 C8 C9 C11 178.31(15) . . . . ?
C17 C8 C9 C11 1.3(3) . . . . ?
C6 C5 C10 C9 178.30(17) . . . . ?
C4 C5 C10 C9 -0.43(19) . . . . ?
C8 C9 C10 C5 0.27(19) . . . . ?
C11 C9 C10 C5 -178.05(16) . . . . ?
C10 C9 C11 C12 -172.25(17) . . . . ?
C8 C9 C11 C12 9.8(3) . . . . ?
C10 C9 C11 C16 7.4(3) . . . . ?
C8 C9 C11 C16 -170.58(16) . . . . ?
C16 C11 C12 C13 0.4(3) . . . . ?
C9 C11 C12 C13 -179.94(16) . . . . ?
C11 C12 C13 C14 -0.5(3) . . . . ?
C12 C13 C14 C15 0.4(3) . . . . ?
C12 C13 C14 S1 -179.38(14) . . . . ?
C30 S1 C14 C15 -5.91(18) . . . . ?
C30 S1 C14 C13 173.86(13) . . . . ?
C13 C14 C15 C16 -0.3(2) . . . . ?
S1 C14 C15 C16 179.44(13) . . . . ?
C14 C15 C16 C11 0.3(3) . . . . ?
C12 C11 C16 C15 -0.3(2) . . . . ?
C9 C11 C16 C15 -179.99(15) . . . . ?
C1 O1 C18 C19 178.08(14) . . . . ?
O1 C18 C19 C20 171.94(14) . . . . ?
C18 C19 C20 C21 -179.11(15) . . . . ?
C19 C20 C21 C22 177.20(15) . . . . ?
C20 C21 C22 C23 -178.25(15) . . . . ?
C21 C22 C23 C24 -179.17(15) . . . . ?
C22 C23 C24 C25 177.42(15) . . . . ?
C23 C24 C25 C26 -176.84(16) . . . . ?
C24 C25 C26 C27 -179.26(17) . . . . ?
C25 C26 C27 C28 -66.0(3) . . . . ?
C26 C27 C28 C29 -177.3(2) . . . . ?
C14 S1 C30 C31 176.30(12) . . . . ?
S1 C30 C31 C32 62.47(19) . . . . ?
C30 C31 C32 C33 178.99(15) . . . . ?
C31 C32 C33 C34 179.64(16) . . . . ?
C32 C33 C34 C35 -178.87(15) . . . . ?
C33 C34 C35 C36 -179.93(16) . . . . ?
C34 C35 C36 C37 178.47(16) . . . . ?
C35 C36 C37 C38 -177.95(16) . . . . ?
C36 C37 C38 C39 179.36(16) . . . . ?
C37 C38 C39 C40 -178.64(17) . . . . ?
C38 C39 C40 C41 179.89(18) . . . . ?
